data_1566991
loop_
_publ_author_name
'Amdur, Moses J.'
'Mullin, Kathleen'
'Waters, Michael'
'Puggioni, Danilo'
'Wojnar, Michael'
'Gu, Mingqiang'
'Sun, Lei'
'Oyala, Paul'
'Rondinelli, James'
'Freedman, Danna'

_publ_section_title
;
 Chemical Control of Spin-Lattice Relaxation to Create a Room Temperature
 Molecular Qubit
;
_journal_name_full 'Chemical Science'
_journal_paper_doi 10.1039/D1SC06130E
_journal_year 2022
_chemical_formula_moiety 'C12 H18 N2 Ni O2, 0.5(H2 O)'
_chemical_formula_sum 'C12 H19 N2 Ni O2.5'
_chemical_formula_weight 290.00
_chemical_name_systematic Ni(acacen)
_space_group_crystal_system monoclinic
_space_group_IT_number 15
_space_group_name_Hall '-C 2yc'
_space_group_name_H-M_alt 'C 1 2/c 1'
_atom_sites_solution_hydrogens mixed
_atom_sites_solution_primary dual
_audit_creation_date 2021-08-16
_audit_creation_method
;
Olex2 1.3
(compiled 2020.07.16 svn.r6f6c53a7 for OlexSys, GUI svn.r6139)
;
_audit_update_record
;
2021-08-16 deposited with the CCDC.	2022-05-17 downloaded from the CCDC.
;
_cell_angle_alpha 90
_cell_angle_beta 128.032(9)
_cell_angle_gamma 90
_cell_formula_units_Z 8
_cell_length_a 22.1206(17)
_cell_length_b 8.3405(5)
_cell_length_c 17.7408(14)
_cell_measurement_reflns_used 3071
_cell_measurement_temperature 100.0
_cell_measurement_theta_max 26.05
_cell_measurement_theta_min 2.34
_cell_volume 2578.1(5)
_computing_cell_refinement 'SAINT V8.40A (Bruker, 2019)'
_computing_data_reduction 'SAINT V8.40A (Bruker, 2019)'
_computing_molecular_graphics 'Olex2 1.3 (Dolomanov et al., 2009)'
_computing_publication_material 'Olex2 1.3 (Dolomanov et al., 2009)'
_computing_structure_refinement 'XL  (Sheldrick, 2008)'
_computing_structure_solution 'SHELXT 2018/2 (Sheldrick, 2018)'
_diffrn_ambient_temperature 100.0
_diffrn_measured_fraction_theta_full 1.000
_diffrn_measured_fraction_theta_max 0.931
_diffrn_measurement_device_type 'Bruker APEX-II CCD'
_diffrn_measurement_method '\f and \w scans'
_diffrn_radiation_type MoK\a
_diffrn_radiation_wavelength 0.71073
_diffrn_reflns_av_R_equivalents 0.1171
_diffrn_reflns_av_unetI/netI 0.1029
_diffrn_reflns_Laue_measured_fraction_full 1.000
_diffrn_reflns_Laue_measured_fraction_max 0.931
_diffrn_reflns_limit_h_max 29
_diffrn_reflns_limit_h_min -30
_diffrn_reflns_limit_k_max 12
_diffrn_reflns_limit_k_min -12
_diffrn_reflns_limit_l_max 24
_diffrn_reflns_limit_l_min -25
_diffrn_reflns_number 23180
_diffrn_reflns_point_group_measured_fraction_full 1.000
_diffrn_reflns_point_group_measured_fraction_max 0.931
_diffrn_reflns_theta_full 25.242
_diffrn_reflns_theta_max 31.984
_diffrn_reflns_theta_min 2.338
_diffrn_source_current 0.99
_diffrn_source_power 0.0495
_diffrn_source_voltage 50.0
_diffrn_standards_number 0
_exptl_absorpt_coefficient_mu 1.502
_exptl_absorpt_correction_T_max 0.7463
_exptl_absorpt_correction_T_min 0.6309
_exptl_absorpt_correction_type none
_exptl_absorpt_process_details
;
SADABS-2016/2 (Bruker,2016/2) was used for absorption correction.
wR2(int) was 0.0886 before and 0.0715 after correction.
The Ratio of minimum to maximum transmission is 0.8454.
The \l/2 correction factor is Not present.
;
_exptl_crystal_colour 'metallic orangish red'
_exptl_crystal_colour_lustre metallic
_exptl_crystal_colour_modifier orangish
_exptl_crystal_colour_primary red
_exptl_crystal_density_diffrn 1.494
_exptl_crystal_description needle
_exptl_crystal_F_000 1224
_exptl_crystal_preparation 'Reaction of Acacen and NiCl2 in basic water at reflux'
_exptl_crystal_recrystallization_method 'Layering a methanol solution of Ni(acacen) over water'
_exptl_crystal_size_max 0.564
_exptl_crystal_size_mid 0.115
_exptl_crystal_size_min 0.078
_refine_diff_density_max 0.780
_refine_diff_density_min -1.140
_refine_diff_density_rms 0.133
_refine_ls_extinction_method none
_refine_ls_goodness_of_fit_ref 1.009
_refine_ls_hydrogen_treatment constr
_refine_ls_matrix_type full
_refine_ls_number_parameters 166
_refine_ls_number_reflns 4178
_refine_ls_number_restraints 0
_refine_ls_restrained_S_all 1.009
_refine_ls_R_factor_all 0.1112
_refine_ls_R_factor_gt 0.0558
_refine_ls_shift/su_max 0.001
_refine_ls_shift/su_mean 0.000
_refine_ls_structure_factor_coef Fsqd
_refine_ls_weighting_details 'w=1/[\s^2^(Fo^2^)+(0.0484P)^2^+3.4805P] where P=(Fo^2^+2Fc^2^)/3'
_refine_ls_weighting_scheme calc
_refine_ls_wR_factor_gt 0.1056
_refine_ls_wR_factor_ref 0.1240
_reflns_Friedel_coverage 0.000
_reflns_number_gt 2669
_reflns_number_total 4178
_reflns_threshold_expression 'I > 2\s(I)'
_cod_data_source_file d1sc06130e2.cif
_cod_data_source_block nic2
_cod_original_cell_volume 2578.1(4)
_cod_original_formula_sum 'C12 H19 N2 Ni O2.50'
_cod_database_code 1566991
_shelx_shelxl_version_number 2018/3
_shelx_space_group_comment
;
The symmetry employed for this shelxl refinement is uniquely defined
by the following loop, which should always be used as a source of
symmetry information in preference to the above space-group names.
They are only intended as comments.
;
_shelx_estimated_absorpt_t_max 0.892
_shelx_estimated_absorpt_t_min 0.485
_olex2_refinement_description
;
1. Fixed Uiso
 At 1.2 times of:
  All C(H) groups, All C(H,H) groups
 At 1.5 times of:
  All C(H,H,H) groups, All O(H,H) groups
2. Others
 Fixed Sof: H00S(0.5) H004(0.5)
3.a Free rotating group:
 O004(H00S,H004)
3.b Secondary CH2 refined with riding coordinates:
 C00A(H00A,H00B), C00D(H00D,H00E)
3.c Aromatic/amide H refined with riding coordinates:
 C00C(H00C), C00E(H00F)
3.d Idealised Me refined as rotating group:
 C00F(H00G,H00H,H00I), C00G(H00J,H00K,H00L), C00H(H00M,H00N,H00O), C00I(H00P,
 H00Q,H00R)
;
_olex2_submission_special_instructions 'No special instructions were received'

loop_
_space_group_symop_operation_xyz
'x, y, z'
'-x, y, -z+1/2'
'x+1/2, y+1/2, z'
'-x+1/2, y+1/2, -z+1/2'
'-x, -y, -z'
'x, -y, z-1/2'
'-x+1/2, -y+1/2, -z'
'x+1/2, -y+1/2, z-1/2'

loop_
_atom_site_label
_atom_site_type_symbol
_atom_site_fract_x
_atom_site_fract_y
_atom_site_fract_z
_atom_site_U_iso_or_equiv
_atom_site_adp_type
_atom_site_occupancy
_atom_site_site_symmetry_order
_atom_site_calc_flag
_atom_site_refinement_flags_posn
_atom_site_refinement_flags_adp
_atom_site_refinement_flags_occupancy
_atom_site_disorder_assembly
_atom_site_disorder_group
Ni01 Ni 0.57575(2) 0.64834(5) 0.62446(3) 0.01336(11) Uani 1 1 d . . . . .
O002 O 0.62210(11) 0.5566(3) 0.74348(13) 0.0169(4) Uani 1 1 d . . . . .
O003 O 0.50923(11) 0.7312(3) 0.64430(14) 0.0178(4) Uani 1 1 d . . . . .
O004 O 0.500000 0.4301(4) 0.750000 0.0268(7) Uani 1 2 d GS T P . .
H00S H 0.517212 0.473960 0.722065 0.040 Uiso 0.5 1 d G U P A 1
H004 H 0.467917 0.500095 0.743520 0.040 Uiso 0.5 1 d G U P B -1
N005 N 0.64568(13) 0.5649(3) 0.60972(17) 0.0152(5) Uani 1 1 d . . . . .
N006 N 0.52525(13) 0.7380(3) 0.50407(17) 0.0155(5) Uani 1 1 d . . . . .
C007 C 0.45775(16) 0.8086(3) 0.4527(2) 0.0157(6) Uani 1 1 d . . . . .
C008 C 0.70623(16) 0.4768(4) 0.6711(2) 0.0159(6) Uani 1 1 d . . . . .
C009 C 0.68485(16) 0.4733(4) 0.7921(2) 0.0165(6) Uani 1 1 d . . . . .
C00A C 0.62232(17) 0.5893(4) 0.5130(2) 0.0178(6) Uani 1 1 d . . . . .
H00A H 0.594325 0.493920 0.472892 0.021 Uiso 1 1 calc R U . . .
H00B H 0.668167 0.605442 0.516130 0.021 Uiso 1 1 calc R U . . .
C00B C 0.44365(16) 0.8000(4) 0.5805(2) 0.0168(6) Uani 1 1 d . . . . .
C00C C 0.41616(16) 0.8337(3) 0.4887(2) 0.0178(6) Uani 1 1 d . . . . .
H00C H 0.365847 0.876895 0.446260 0.021 Uiso 1 1 calc R U . . .
C00D C 0.57134(17) 0.7346(4) 0.4701(2) 0.0176(6) Uani 1 1 d . . . . .
H00D H 0.602762 0.833116 0.490224 0.021 Uiso 1 1 calc R U . . .
H00E H 0.537422 0.728268 0.399340 0.021 Uiso 1 1 calc R U . . .
C00E C 0.72725(16) 0.4355(4) 0.7620(2) 0.0169(6) Uani 1 1 d . . . . .
H00F H 0.773716 0.377844 0.804785 0.020 Uiso 1 1 calc R U . . .
C00F C 0.42207(17) 0.8697(4) 0.3535(2) 0.0193(6) Uani 1 1 d . . . . .
H00G H 0.450898 0.963051 0.357596 0.029 Uiso 1 1 calc R U . . .
H00H H 0.368719 0.900764 0.322133 0.029 Uiso 1 1 calc R U . . .
H00I H 0.423391 0.785138 0.316184 0.029 Uiso 1 1 calc R U . . .
C00G C 0.75626(17) 0.4134(4) 0.6469(2) 0.0191(6) Uani 1 1 d . . . . .
H00J H 0.724889 0.350939 0.587608 0.029 Uiso 1 1 calc R U . . .
H00K H 0.796413 0.344771 0.699072 0.029 Uiso 1 1 calc R U . . .
H00L H 0.780002 0.503391 0.638336 0.029 Uiso 1 1 calc R U . . .
C00H C 0.70776(18) 0.4163(4) 0.8866(2) 0.0228(7) Uani 1 1 d . . . . .
H00M H 0.711939 0.508280 0.923965 0.034 Uiso 1 1 calc R U . . .
H00N H 0.757416 0.361466 0.921776 0.034 Uiso 1 1 calc R U . . .
H00O H 0.668895 0.341775 0.875982 0.034 Uiso 1 1 calc R U . . .
C00I C 0.39948(18) 0.8452(4) 0.6158(2) 0.0252(7) Uani 1 1 d . . . . .
H00P H 0.395114 0.751846 0.645748 0.038 Uiso 1 1 calc R U . . .
H00Q H 0.348073 0.881722 0.561919 0.038 Uiso 1 1 calc R U . . .
H00R H 0.426346 0.931713 0.662979 0.038 Uiso 1 1 calc R U . . .

loop_
_atom_site_aniso_label
_atom_site_aniso_U_11
_atom_site_aniso_U_22
_atom_site_aniso_U_33
_atom_site_aniso_U_23
_atom_site_aniso_U_13
_atom_site_aniso_U_12
Ni01 0.01005(18) 0.01492(19) 0.01277(18) 0.00017(15) 0.00585(15) 0.00093(15)
O002 0.0137(10) 0.0222(12) 0.0160(10) 0.0018(8) 0.0098(9) 0.0022(8)
O003 0.0130(10) 0.0204(12) 0.0188(11) 0.0025(8) 0.0092(9) 0.0038(8)
O004 0.0289(19) 0.028(2) 0.0321(19) 0.000 0.0233(17) 0.000
N005 0.0125(12) 0.0155(12) 0.0152(12) 0.0005(9) 0.0073(10) -0.0010(9)
N006 0.0125(12) 0.0155(13) 0.0165(12) -0.0011(9) 0.0079(11) 0.0000(9)
C007 0.0130(14) 0.0117(14) 0.0154(14) -0.0009(10) 0.0053(12) -0.0029(10)
C008 0.0108(13) 0.0165(15) 0.0173(14) -0.0041(11) 0.0071(12) -0.0026(11)
C009 0.0124(14) 0.0153(15) 0.0156(14) -0.0016(11) 0.0055(12) -0.0012(11)
C00A 0.0184(15) 0.0193(15) 0.0151(14) -0.0001(11) 0.0100(13) 0.0008(12)
C00B 0.0137(14) 0.0118(13) 0.0220(15) 0.0000(11) 0.0094(13) 0.0005(11)
C00C 0.0114(13) 0.0140(15) 0.0214(15) 0.0012(11) 0.0067(13) 0.0005(11)
C00D 0.0176(15) 0.0183(15) 0.0179(15) 0.0013(12) 0.0113(13) 0.0004(12)
C00E 0.0101(13) 0.0186(15) 0.0178(14) 0.0025(12) 0.0065(12) 0.0002(11)
C00F 0.0163(15) 0.0184(16) 0.0164(14) -0.0004(11) 0.0068(13) -0.0004(12)
C00G 0.0136(14) 0.0214(16) 0.0219(15) -0.0034(12) 0.0107(13) -0.0005(12)
C00H 0.0184(16) 0.0284(18) 0.0214(16) 0.0059(13) 0.0122(14) 0.0051(13)
C00I 0.0172(15) 0.0314(19) 0.0291(17) 0.0036(15) 0.0153(14) 0.0051(14)

loop_
_atom_type_symbol
_atom_type_description
_atom_type_scat_dispersion_real
_atom_type_scat_dispersion_imag
_atom_type_scat_source
C C 0.0033 0.0016 'International Tables Vol C Tables 4.2.6.8 and 6.1.1.4'
H H 0.0000 0.0000 'International Tables Vol C Tables 4.2.6.8 and 6.1.1.4'
N N 0.0061 0.0033 'International Tables Vol C Tables 4.2.6.8 and 6.1.1.4'
Ni Ni 0.3393 1.1124 'International Tables Vol C Tables 4.2.6.8 and 6.1.1.4'
O O 0.0106 0.0060 'International Tables Vol C Tables 4.2.6.8 and 6.1.1.4'

loop_
_geom_angle_atom_site_label_1
_geom_angle_atom_site_label_2
_geom_angle_atom_site_label_3
_geom_angle
_geom_angle_site_symmetry_1
_geom_angle_site_symmetry_3
_geom_angle_publ_flag
O002 Ni01 N005 94.70(10) . . ?
O002 Ni01 N006 177.50(9) . . ?
O003 Ni01 O002 83.32(9) . . ?
O003 Ni01 N005 177.73(10) . . ?
O003 Ni01 N006 94.78(10) . . ?
N006 Ni01 N005 87.23(10) . . ?
C009 O002 Ni01 126.49(18) . . ?
C00B O003 Ni01 126.32(19) . . ?
H00S O004 H00S 130.3 . 2_656 ?
H00S O004 H004 104.5 . . ?
H004 O004 H00S 35.5 . 2_656 ?
C008 N005 Ni01 127.3(2) . . ?
C008 N005 C00A 119.4(2) . . ?
C00A N005 Ni01 112.87(18) . . ?
C007 N006 Ni01 126.9(2) . . ?
C007 N006 C00D 120.2(2) . . ?
C00D N006 Ni01 112.78(18) . . ?
N006 C007 C00C 121.8(3) . . ?
N006 C007 C00F 121.0(3) . . ?
C00C C007 C00F 117.2(3) . . ?
N005 C008 C00E 122.1(3) . . ?
N005 C008 C00G 120.9(3) . . ?
C00E C008 C00G 117.0(3) . . ?
O002 C009 C00E 124.9(3) . . ?
O002 C009 C00H 113.6(3) . . ?
C00E C009 C00H 121.5(3) . . ?
N005 C00A H00A 110.0 . . ?
N005 C00A H00B 110.0 . . ?
N005 C00A C00D 108.5(2) . . ?
H00A C00A H00B 108.4 . . ?
C00D C00A H00A 110.0 . . ?
C00D C00A H00B 110.0 . . ?
O003 C00B C00C 124.4(3) . . ?
O003 C00B C00I 114.4(3) . . ?
C00C C00B C00I 121.2(3) . . ?
C007 C00C H00C 117.7 . . ?
C00B C00C C007 124.5(3) . . ?
C00B C00C H00C 117.7 . . ?
N006 C00D C00A 107.5(2) . . ?
N006 C00D H00D 110.2 . . ?
N006 C00D H00E 110.2 . . ?
C00A C00D H00D 110.2 . . ?
C00A C00D H00E 110.2 . . ?
H00D C00D H00E 108.5 . . ?
C008 C00E H00F 117.9 . . ?
C009 C00E C008 124.3(3) . . ?
C009 C00E H00F 117.9 . . ?
C007 C00F H00G 109.5 . . ?
C007 C00F H00H 109.5 . . ?
C007 C00F H00I 109.5 . . ?
H00G C00F H00H 109.5 . . ?
H00G C00F H00I 109.5 . . ?
H00H C00F H00I 109.5 . . ?
C008 C00G H00J 109.5 . . ?
C008 C00G H00K 109.5 . . ?
C008 C00G H00L 109.5 . . ?
H00J C00G H00K 109.5 . . ?
H00J C00G H00L 109.5 . . ?
H00K C00G H00L 109.5 . . ?
C009 C00H H00M 109.5 . . ?
C009 C00H H00N 109.5 . . ?
C009 C00H H00O 109.5 . . ?
H00M C00H H00N 109.5 . . ?
H00M C00H H00O 109.5 . . ?
H00N C00H H00O 109.5 . . ?
C00B C00I H00P 109.5 . . ?
C00B C00I H00Q 109.5 . . ?
C00B C00I H00R 109.5 . . ?
H00P C00I H00Q 109.5 . . ?
H00P C00I H00R 109.5 . . ?
H00Q C00I H00R 109.5 . . ?

loop_
_geom_bond_atom_site_label_1
_geom_bond_atom_site_label_2
_geom_bond_distance
_geom_bond_site_symmetry_2
_geom_bond_publ_flag
Ni01 O002 1.851(2) . ?
Ni01 O003 1.845(2) . ?
Ni01 N005 1.856(2) . ?
Ni01 N006 1.852(2) . ?
O002 C009 1.296(3) . ?
O003 C00B 1.300(3) . ?
O004 H00S 0.87(6) 2_656 ?
O004 H00S 0.8698 . ?
O004 H004 0.8699 . ?
N005 C008 1.313(4) . ?
N005 C00A 1.470(4) . ?
N006 C007 1.315(4) . ?
N006 C00D 1.470(4) . ?
C007 C00C 1.422(4) . ?
C007 C00F 1.506(4) . ?
C008 C00E 1.418(4) . ?
C008 C00G 1.507(4) . ?
C009 C00E 1.373(4) . ?
C009 C00H 1.499(4) . ?
C00A H00A 0.9900 . ?
C00A H00B 0.9900 . ?
C00A C00D 1.503(4) . ?
C00B C00C 1.371(4) . ?
C00B C00I 1.498(4) . ?
C00C H00C 0.9500 . ?
C00D H00D 0.9900 . ?
C00D H00E 0.9900 . ?
C00E H00F 0.9500 . ?
C00F H00G 0.9800 . ?
C00F H00H 0.9800 . ?
C00F H00I 0.9800 . ?
C00G H00J 0.9800 . ?
C00G H00K 0.9800 . ?
C00G H00L 0.9800 . ?
C00H H00M 0.9800 . ?
C00H H00N 0.9800 . ?
C00H H00O 0.9800 . ?
C00I H00P 0.9800 . ?
C00I H00Q 0.9800 . ?
C00I H00R 0.9800 . ?

loop_
_geom_torsion_atom_site_label_1
_geom_torsion_atom_site_label_2
_geom_torsion_atom_site_label_3
_geom_torsion_atom_site_label_4
_geom_torsion
_geom_torsion_site_symmetry_1
_geom_torsion_site_symmetry_2
_geom_torsion_site_symmetry_3
_geom_torsion_site_symmetry_4
_geom_torsion_publ_flag
Ni01 O002 C009 C00E -1.5(4) . . . . ?
Ni01 O002 C009 C00H 179.6(2) . . . . ?
Ni01 O003 C00B C00C -5.6(4) . . . . ?
Ni01 O003 C00B C00I 175.9(2) . . . . ?
Ni01 N005 C008 C00E -1.4(4) . . . . ?
Ni01 N005 C008 C00G 178.0(2) . . . . ?
Ni01 N005 C00A C00D 26.2(3) . . . . ?
Ni01 N006 C007 C00C 4.2(4) . . . . ?
Ni01 N006 C007 C00F -177.2(2) . . . . ?
Ni01 N006 C00D C00A 30.5(3) . . . . ?
O002 Ni01 O003 C00B -167.3(3) . . . . ?
O002 Ni01 N005 C008 -1.9(3) . . . . ?
O002 Ni01 N005 C00A 170.7(2) . . . . ?
O002 C009 C00E C008 -2.9(5) . . . . ?
O003 Ni01 O002 C009 -175.5(2) . . . . ?
O003 Ni01 N006 C007 -10.3(3) . . . . ?
O003 Ni01 N006 C00D 165.4(2) . . . . ?
O003 C00B C00C C007 -4.6(5) . . . . ?
N005 Ni01 O002 C009 3.4(3) . . . . ?
N005 Ni01 N006 C007 170.7(3) . . . . ?
N005 Ni01 N006 C00D -13.5(2) . . . . ?
N005 C008 C00E C009 4.4(5) . . . . ?
N005 C00A C00D N006 -35.3(3) . . . . ?
N006 Ni01 O003 C00B 11.1(3) . . . . ?
N006 Ni01 N005 C008 179.7(3) . . . . ?
N006 Ni01 N005 C00A -7.7(2) . . . . ?
N006 C007 C00C C00B 5.3(5) . . . . ?
C007 N006 C00D C00A -153.4(3) . . . . ?
C008 N005 C00A C00D -160.6(3) . . . . ?
C00A N005 C008 C00E -173.6(3) . . . . ?
C00A N005 C008 C00G 5.8(4) . . . . ?
C00D N006 C007 C00C -171.3(3) . . . . ?
C00D N006 C007 C00F 7.3(4) . . . . ?
C00F C007 C00C C00B -173.3(3) . . . . ?
C00G C008 C00E C009 -175.0(3) . . . . ?
C00H C009 C00E C008 175.8(3) . . . . ?
C00I C00B C00C C007 173.7(3) . . . . ?
